data_7248002
loop_
_publ_author_name
'Streit, Tim-Niclas'
'Gomila, Rosa M.'
'Sievers, Robin'
'Frontera, Antonio'
'Malischewski, Moritz'

_publ_section_title
;
 CF3-substituted sulfonium cations as efficient chalcogen bond donors
 towards cyanometalates
;
_journal_issue 5
_journal_name_full CrystEngComm
_journal_page_first 594
_journal_page_last 598
_journal_paper_doi 10.1039/D3CE01155K
_journal_volume 26
_journal_year 2024
_chemical_formula_moiety 'C6 Mo N O5, C13 H6 F5 S, C H2 Cl2'
_chemical_formula_sum 'C20 H8 Cl2 F5 Mo N O5 S'
_chemical_formula_weight 636.17
_chemical_name_systematic TNSUmeF2
_space_group_crystal_system monoclinic
_space_group_IT_number 15
_space_group_name_Hall '-C 2yc'
_space_group_name_H-M_alt 'C 1 2/c 1'
_atom_sites_solution_hydrogens geom
_atom_sites_solution_primary dual
_audit_creation_date 2023-12-12
_audit_creation_method
;
Olex2 1.5
(compiled 2023.08.24 svn.re1ec1418 for OlexSys, GUI svn.r6817)
;
_audit_update_record
;
2024-01-05 deposited with the CCDC.	2024-01-11 downloaded from the CCDC.
;
_cell_angle_alpha 90
_cell_angle_beta 90.060(2)
_cell_angle_gamma 90
_cell_formula_units_Z 8
_cell_length_a 18.1737(7)
_cell_length_b 10.1525(3)
_cell_length_c 25.8418(7)
_cell_measurement_reflns_used 9967
_cell_measurement_temperature 100.00
_cell_measurement_theta_max 28.29
_cell_measurement_theta_min 2.43
_cell_volume 4768.0(3)
_computing_cell_refinement 'SAINT V8.38A (Bruker, 2018)'
_computing_data_reduction 'SAINT V8.38A (Bruker, 2018)'
_computing_molecular_graphics 'Olex2 1.5 (Dolomanov et al., 2009)'
_computing_publication_material 'Olex2 1.5 (Dolomanov et al., 2009)'
_computing_structure_refinement 'XL  (Sheldrick, 2008)'
_computing_structure_solution 'SHELXT 2014/5 (Sheldrick, 2014)'
_diffrn_ambient_temperature 100.00
_diffrn_measured_fraction_theta_full 0.999
_diffrn_measured_fraction_theta_max 0.993
_diffrn_measurement_device_type 'Bruker APEX-II CCD'
_diffrn_measurement_method '\f and \w scans'
_diffrn_radiation_type MoK\a
_diffrn_radiation_wavelength 0.71073
_diffrn_reflns_av_R_equivalents 0.0439
_diffrn_reflns_av_unetI/netI 0.0339
_diffrn_reflns_Laue_measured_fraction_full 0.999
_diffrn_reflns_Laue_measured_fraction_max 0.993
_diffrn_reflns_limit_h_max 20
_diffrn_reflns_limit_h_min -24
_diffrn_reflns_limit_k_max 13
_diffrn_reflns_limit_k_min -13
_diffrn_reflns_limit_l_max 34
_diffrn_reflns_limit_l_min -34
_diffrn_reflns_number 29494
_diffrn_reflns_point_group_measured_fraction_full 0.999
_diffrn_reflns_point_group_measured_fraction_max 0.993
_diffrn_reflns_theta_full 25.242
_diffrn_reflns_theta_max 28.346
_diffrn_reflns_theta_min 2.241
_diffrn_source_current 1.0
_diffrn_source_power 0.05
_diffrn_source_voltage 50.0
_diffrn_standards_number 0
_exptl_absorpt_coefficient_mu 0.933
_exptl_absorpt_correction_T_max 0.7457
_exptl_absorpt_correction_T_min 0.6206
_exptl_absorpt_correction_type none
_exptl_absorpt_process_details
;
SADABS-2016/2 (Bruker,2016/2) was used for absorption correction.
wR2(int) was 0.0726 before and 0.0373 after correction.
The Ratio of minimum to maximum transmission is 0.8322.
The \l/2 correction factor is Not present.
;
_exptl_crystal_colour 'clear yellowish colourless'
_exptl_crystal_colour_lustre clear
_exptl_crystal_colour_modifier yellowish
_exptl_crystal_colour_primary colourless
_exptl_crystal_density_diffrn 1.772
_exptl_crystal_description block
_exptl_crystal_F_000 2496
_exptl_crystal_preparation 'Salt metathesis from Mo(CO)5CN NEt4 and UmeF2 Barf'
_exptl_crystal_size_max 0.714
_exptl_crystal_size_mid 0.61
_exptl_crystal_size_min 0.527
_refine_diff_density_max 1.315
_refine_diff_density_min -0.745
_refine_diff_density_rms 0.101
_refine_ls_extinction_method none
_refine_ls_goodness_of_fit_ref 1.185
_refine_ls_hydrogen_treatment constr
_refine_ls_matrix_type full
_refine_ls_number_parameters 316
_refine_ls_number_reflns 5912
_refine_ls_number_restraints 0
_refine_ls_restrained_S_all 1.185
_refine_ls_R_factor_all 0.0550
_refine_ls_R_factor_gt 0.0462
_refine_ls_shift/su_max 0.001
_refine_ls_shift/su_mean 0.000
_refine_ls_structure_factor_coef Fsqd
_refine_ls_weighting_details 'w=1/[\s^2^(Fo^2^)+(0.0001P)^2^+32.5442P] where P=(Fo^2^+2Fc^2^)/3'
_refine_ls_weighting_scheme calc
_refine_ls_wR_factor_gt 0.0929
_refine_ls_wR_factor_ref 0.0966
_reflns_Friedel_coverage 0.000
_reflns_number_gt 5206
_reflns_number_total 5912
_reflns_threshold_expression 'I > 2\s(I)'
_cod_data_source_file d3ce01155k2.cif
_cod_data_source_block c2c_forced
_cod_depositor_comments 'Adding full bibliography for 7248001--7248003.cif.'
_cod_database_code 7248002
_shelx_shelxl_version_number 2016/6
_shelx_space_group_comment
;
The symmetry employed for this shelxl refinement is uniquely defined
by the following loop, which should always be used as a source of
symmetry information in preference to the above space-group names.
They are only intended as comments.
;
_olex2_refinement_description
;
1. Fixed Uiso
 At 1.2 times of:
  All C(H) groups, All C(H,H) groups
2.a Secondary CH2 refined with riding coordinates:
 C20(H20A,H20B)
2.b Aromatic/amide H refined with riding coordinates:
 C13(H13), C12(H12), C10(H10), C15(H15), C18(H18), C16(H16)
;
_olex2_submission_special_instructions 'No special instructions were received'

loop_
_space_group_symop_operation_xyz
'x, y, z'
'-x, y, -z+1/2'
'x+1/2, y+1/2, z'
'-x+1/2, y+1/2, -z+1/2'
'-x, -y, -z'
'x, -y, z-1/2'
'-x+1/2, -y+1/2, -z'
'x+1/2, -y+1/2, z-1/2'

loop_
_atom_site_label
_atom_site_type_symbol
_atom_site_fract_x
_atom_site_fract_y
_atom_site_fract_z
_atom_site_U_iso_or_equiv
_atom_site_adp_type
_atom_site_occupancy
_atom_site_site_symmetry_order
_atom_site_calc_flag
_atom_site_refinement_flags_posn
_atom_site_refinement_flags_adp
_atom_site_refinement_flags_occupancy
_atom_site_disorder_assembly
_atom_site_disorder_group
Mo01 Mo 0.59420(2) 0.14318(3) 0.42655(2) 0.02099(8) Uani 1 1 d . . . . .
S1 S 0.40118(4) 0.37834(8) 0.27718(3) 0.01783(16) Uani 1 1 d . . . . .
Cl1 Cl 0.54557(7) 0.67576(12) 0.30840(4) 0.0456(3) Uani 1 1 d . . . . .
Cl2 Cl 0.65873(8) 0.68408(16) 0.38786(6) 0.0654(4) Uani 1 1 d . . . . .
F3 F 0.25604(11) 0.3452(2) 0.26583(8) 0.0263(4) Uani 1 1 d . . . . .
F5 F 0.34686(13) -0.16528(19) 0.33505(9) 0.0303(5) Uani 1 1 d . . . . .
F2 F 0.29746(13) 0.5393(2) 0.24833(9) 0.0334(5) Uani 1 1 d . . . . .
F1 F 0.31536(12) 0.3792(3) 0.19537(8) 0.0367(6) Uani 1 1 d . . . . .
F4 F 0.32097(16) 0.4683(3) 0.49082(9) 0.0492(7) Uani 1 1 d . . . . .
O4 O 0.69649(16) -0.0029(3) 0.34567(10) 0.0391(7) Uani 1 1 d . . . . .
N1 N 0.52781(15) 0.3232(3) 0.32895(10) 0.0182(5) Uani 1 1 d . . . . .
O2 O 0.47810(17) -0.0876(3) 0.41017(11) 0.0377(7) Uani 1 1 d . . . . .
O5 O 0.73276(18) 0.3340(3) 0.43755(12) 0.0454(8) Uani 1 1 d . . . . .
O3 O 0.65344(18) -0.0401(3) 0.51581(11) 0.0401(7) Uani 1 1 d . . . . .
O1 O 0.4918(2) 0.3093(4) 0.50301(11) 0.0498(9) Uani 1 1 d . . . . .
C13 C 0.40249(18) 0.1072(3) 0.25491(12) 0.0185(6) Uani 1 1 d . . . . .
H13 H 0.421313 0.125157 0.221359 0.022 Uiso 1 1 calc R U . . .
C8 C 0.38726(17) 0.2074(3) 0.28942(12) 0.0157(6) Uani 1 1 d . . . . .
C12 C 0.38915(19) -0.0208(3) 0.27125(13) 0.0213(7) Uani 1 1 d . . . . .
H12 H 0.399348 -0.093573 0.249293 0.026 Uiso 1 1 calc R U . . .
C9 C 0.36010(18) 0.1869(3) 0.33936(12) 0.0170(6) Uani 1 1 d . . . . .
C10 C 0.34617(19) 0.0588(3) 0.35516(12) 0.0204(7) Uani 1 1 d . . . . .
H10 H 0.327418 0.040075 0.388659 0.025 Uiso 1 1 calc R U . . .
C1 C 0.54975(18) 0.2628(3) 0.36326(12) 0.0194(6) Uani 1 1 d . . . . .
C19 C 0.35391(19) 0.3093(3) 0.36908(12) 0.0196(6) Uani 1 1 d . . . . .
C15 C 0.3754(2) 0.5468(4) 0.36064(15) 0.0274(8) Uani 1 1 d . . . . .
H15 H 0.389242 0.619844 0.339873 0.033 Uiso 1 1 calc R U . . .
C14 C 0.37301(19) 0.4201(3) 0.34088(12) 0.0205(7) Uani 1 1 d . . . . .
C2 C 0.5170(2) -0.0007(4) 0.41590(13) 0.0270(8) Uani 1 1 d . . . . .
C11 C 0.36067(19) -0.0398(3) 0.32023(13) 0.0208(7) Uani 1 1 d . . . . .
C5 C 0.6814(2) 0.2717(4) 0.43498(14) 0.0299(8) Uani 1 1 d . . . . .
C7 C 0.31038(19) 0.4120(4) 0.24448(13) 0.0234(7) Uani 1 1 d . . . . .
C3 C 0.6327(2) 0.0285(4) 0.48374(13) 0.0280(8) Uani 1 1 d . . . . .
C4 C 0.6589(2) 0.0478(4) 0.37488(13) 0.0265(8) Uani 1 1 d . . . . .
C6 C 0.5279(2) 0.2491(4) 0.47614(14) 0.0325(9) Uani 1 1 d . . . . .
C17 C 0.3376(2) 0.4516(4) 0.44043(14) 0.0330(9) Uani 1 1 d . . . . .
C18 C 0.3348(2) 0.3251(4) 0.42080(13) 0.0266(8) Uani 1 1 d . . . . .
H18 H 0.320472 0.252385 0.441629 0.032 Uiso 1 1 calc R U . . .
C16 C 0.3564(2) 0.5615(4) 0.41220(16) 0.0346(9) Uani 1 1 d . . . . .
H16 H 0.356464 0.646166 0.427856 0.041 Uiso 1 1 calc R U . . .
C20 C 0.5706(2) 0.6292(4) 0.37202(14) 0.0346(9) Uani 1 1 d . . . . .
H20A H 0.534696 0.666549 0.396821 0.042 Uiso 1 1 calc R U . . .
H20B H 0.568714 0.532040 0.375036 0.042 Uiso 1 1 calc R U . . .

loop_
_atom_site_aniso_label
_atom_site_aniso_U_11
_atom_site_aniso_U_22
_atom_site_aniso_U_33
_atom_site_aniso_U_23
_atom_site_aniso_U_13
_atom_site_aniso_U_12
Mo01 0.02452(15) 0.02473(15) 0.01371(13) 0.00117(11) 0.00053(10) 0.00386(12)
S1 0.0223(4) 0.0133(4) 0.0179(3) 0.0020(3) -0.0003(3) 0.0029(3)
Cl1 0.0570(7) 0.0458(6) 0.0339(5) 0.0103(5) 0.0084(5) -0.0039(5)
Cl2 0.0457(7) 0.0765(10) 0.0738(9) 0.0027(8) -0.0054(6) -0.0109(7)
F3 0.0224(10) 0.0300(11) 0.0265(10) 0.0045(9) -0.0002(8) 0.0023(9)
F5 0.0390(13) 0.0130(10) 0.0388(12) 0.0062(8) 0.0004(10) -0.0016(9)
F2 0.0332(12) 0.0241(11) 0.0428(13) 0.0123(10) -0.0011(10) 0.0113(9)
F1 0.0307(12) 0.0608(16) 0.0184(10) 0.0018(10) -0.0017(8) 0.0141(11)
F4 0.0676(19) 0.0586(17) 0.0214(11) -0.0174(11) 0.0051(11) 0.0198(14)
O4 0.0351(16) 0.0540(19) 0.0281(14) -0.0092(13) 0.0037(12) 0.0165(14)
N1 0.0216(14) 0.0139(13) 0.0191(13) -0.0023(10) -0.0005(11) 0.0005(11)
O2 0.0358(16) 0.0343(16) 0.0431(16) 0.0100(13) -0.0041(13) -0.0022(13)
O5 0.0419(18) 0.0436(18) 0.0507(18) -0.0190(15) 0.0030(14) -0.0081(15)
O3 0.0466(18) 0.0448(17) 0.0290(14) 0.0126(13) -0.0077(13) 0.0026(14)
O1 0.059(2) 0.064(2) 0.0268(14) -0.0060(14) 0.0096(14) 0.0266(18)
C13 0.0200(16) 0.0179(15) 0.0175(14) -0.0029(12) -0.0013(12) 0.0006(12)
C8 0.0179(15) 0.0129(14) 0.0163(14) 0.0009(11) 0.0003(11) 0.0035(12)
C12 0.0251(17) 0.0150(15) 0.0238(16) -0.0052(13) -0.0014(13) 0.0022(13)
C9 0.0196(16) 0.0174(15) 0.0141(14) 0.0002(11) -0.0013(12) 0.0039(12)
C10 0.0215(17) 0.0211(16) 0.0187(15) 0.0053(13) -0.0009(12) 0.0030(13)
C1 0.0195(16) 0.0212(16) 0.0175(14) -0.0021(12) 0.0029(12) 0.0009(13)
C19 0.0212(17) 0.0199(16) 0.0176(14) -0.0031(12) -0.0013(12) 0.0057(13)
C15 0.030(2) 0.0180(16) 0.0340(19) -0.0054(14) -0.0041(15) 0.0077(14)
C14 0.0201(16) 0.0203(16) 0.0211(15) -0.0028(13) -0.0017(12) 0.0078(13)
C2 0.0260(19) 0.033(2) 0.0217(16) 0.0073(15) -0.0009(14) 0.0059(16)
C11 0.0208(16) 0.0130(15) 0.0286(17) 0.0033(13) -0.0027(13) 0.0013(12)
C5 0.036(2) 0.030(2) 0.0235(17) -0.0061(15) 0.0010(15) 0.0044(17)
C7 0.0218(17) 0.0248(17) 0.0235(16) 0.0043(14) 0.0001(13) 0.0062(14)
C3 0.032(2) 0.035(2) 0.0170(15) 0.0024(15) 0.0012(14) 0.0002(16)
C4 0.030(2) 0.0320(19) 0.0176(15) -0.0005(14) -0.0023(14) 0.0049(16)
C6 0.038(2) 0.041(2) 0.0189(16) 0.0022(16) 0.0020(15) 0.0082(18)
C17 0.037(2) 0.043(2) 0.0196(16) -0.0124(16) 0.0004(15) 0.0141(18)
C18 0.032(2) 0.0307(19) 0.0172(15) -0.0004(14) 0.0011(14) 0.0089(15)
C16 0.037(2) 0.030(2) 0.037(2) -0.0142(17) -0.0047(17) 0.0140(17)
C20 0.050(2) 0.027(2) 0.0272(18) 0.0010(16) 0.0060(17) -0.0064(18)

loop_
_atom_type_symbol
_atom_type_description
_atom_type_scat_dispersion_real
_atom_type_scat_dispersion_imag
_atom_type_scat_source
C C 0.0033 0.0016 'International Tables Vol C Tables 4.2.6.8 and 6.1.1.4'
H H 0.0000 0.0000 'International Tables Vol C Tables 4.2.6.8 and 6.1.1.4'
Cl Cl 0.1484 0.1585 'International Tables Vol C Tables 4.2.6.8 and 6.1.1.4'
F F 0.0171 0.0103 'International Tables Vol C Tables 4.2.6.8 and 6.1.1.4'
Mo Mo -1.6832 0.6857 'International Tables Vol C Tables 4.2.6.8 and 6.1.1.4'
N N 0.0061 0.0033 'International Tables Vol C Tables 4.2.6.8 and 6.1.1.4'
O O 0.0106 0.0060 'International Tables Vol C Tables 4.2.6.8 and 6.1.1.4'
S S 0.1246 0.1234 'International Tables Vol C Tables 4.2.6.8 and 6.1.1.4'

loop_
_geom_angle_atom_site_label_1
_geom_angle_atom_site_label_2
_geom_angle_atom_site_label_3
_geom_angle
_geom_angle_site_symmetry_1
_geom_angle_site_symmetry_3
_geom_angle_publ_flag
C2 Mo01 C1 92.46(13) . . ?
C2 Mo01 C5 173.18(15) . . ?
C2 Mo01 C6 93.14(16) . . ?
C5 Mo01 C1 90.62(14) . . ?
C3 Mo01 C1 178.02(15) . . ?
C3 Mo01 C2 85.59(15) . . ?
C3 Mo01 C5 91.28(16) . . ?
C3 Mo01 C4 90.34(15) . . ?
C3 Mo01 C6 92.75(15) . . ?
C4 Mo01 C1 89.25(13) . . ?
C4 Mo01 C2 88.21(15) . . ?
C4 Mo01 C5 85.74(15) . . ?
C4 Mo01 C6 176.71(15) . . ?
C6 Mo01 C1 87.69(13) . . ?
C6 Mo01 C5 93.07(16) . . ?
C8 S1 C7 97.56(16) . . ?
C14 S1 C8 91.55(15) . . ?
C14 S1 C7 96.85(15) . . ?
C8 C13 H13 121.4 . . ?
C8 C13 C12 117.2(3) . . ?
C12 C13 H13 121.4 . . ?
C13 C8 S1 125.0(2) . . ?
C13 C8 C9 123.9(3) . . ?
C9 C8 S1 111.0(2) . . ?
C13 C12 H12 120.8 . . ?
C11 C12 C13 118.4(3) . . ?
C11 C12 H12 120.8 . . ?
C8 C9 C19 112.6(3) . . ?
C10 C9 C8 118.4(3) . . ?
C10 C9 C19 128.8(3) . . ?
C9 C10 H10 121.5 . . ?
C11 C10 C9 117.1(3) . . ?
C11 C10 H10 121.5 . . ?
N1 C1 Mo01 177.8(3) . . ?
C14 C19 C9 113.2(3) . . ?
C14 C19 C18 118.4(3) . . ?
C18 C19 C9 128.4(3) . . ?
C14 C15 H15 121.7 . . ?
C14 C15 C16 116.6(4) . . ?
C16 C15 H15 121.7 . . ?
C19 C14 S1 111.5(2) . . ?
C15 C14 S1 123.7(3) . . ?
C15 C14 C19 124.6(3) . . ?
O2 C2 Mo01 174.8(3) . . ?
F5 C11 C12 117.4(3) . . ?
F5 C11 C10 117.7(3) . . ?
C10 C11 C12 124.9(3) . . ?
O5 C5 Mo01 174.0(3) . . ?
F3 C7 S1 112.0(2) . . ?
F2 C7 S1 107.5(2) . . ?
F2 C7 F3 109.8(3) . . ?
F1 C7 S1 109.0(2) . . ?
F1 C7 F3 109.0(3) . . ?
F1 C7 F2 109.5(3) . . ?
O3 C3 Mo01 178.0(4) . . ?
O4 C4 Mo01 178.1(4) . . ?
O1 C6 Mo01 178.8(4) . . ?
F4 C17 C18 117.6(4) . . ?
F4 C17 C16 117.8(4) . . ?
C16 C17 C18 124.6(3) . . ?
C19 C18 H18 121.6 . . ?
C17 C18 C19 116.8(3) . . ?
C17 C18 H18 121.6 . . ?
C15 C16 H16 120.5 . . ?
C17 C16 C15 119.0(3) . . ?
C17 C16 H16 120.5 . . ?
Cl1 C20 H20A 109.3 . . ?
Cl1 C20 H20B 109.3 . . ?
Cl2 C20 Cl1 111.6(2) . . ?
Cl2 C20 H20A 109.3 . . ?
Cl2 C20 H20B 109.3 . . ?
H20A C20 H20B 108.0 . . ?

loop_
_geom_bond_atom_site_label_1
_geom_bond_atom_site_label_2
_geom_bond_distance
_geom_bond_site_symmetry_2
_geom_bond_publ_flag
Mo01 C1 2.191(3) . ?
Mo01 C2 2.044(4) . ?
Mo01 C5 2.064(4) . ?
Mo01 C3 2.006(4) . ?
Mo01 C4 2.027(4) . ?
Mo01 C6 2.062(4) . ?
S1 C8 1.783(3) . ?
S1 C14 1.776(3) . ?
S1 C7 1.884(4) . ?
Cl1 C20 1.769(4) . ?
Cl2 C20 1.745(5) . ?
F3 C7 1.319(4) . ?
F5 C11 1.354(4) . ?
F2 C7 1.317(4) . ?
F1 C7 1.315(4) . ?
F4 C17 1.348(4) . ?
O4 C4 1.141(4) . ?
N1 C1 1.149(4) . ?
O2 C2 1.140(5) . ?
O5 C5 1.129(5) . ?
O3 C3 1.146(4) . ?
O1 C6 1.134(5) . ?
C13 H13 0.9500 . ?
C13 C8 1.381(4) . ?
C13 C12 1.388(5) . ?
C8 C9 1.398(4) . ?
C12 H12 0.9500 . ?
C12 C11 1.382(5) . ?
C9 C10 1.386(5) . ?
C9 C19 1.466(4) . ?
C10 H10 0.9500 . ?
C10 C11 1.374(5) . ?
C19 C14 1.385(5) . ?
C19 C18 1.390(4) . ?
C15 H15 0.9500 . ?
C15 C14 1.384(5) . ?
C15 C16 1.385(5) . ?
C17 C18 1.382(5) . ?
C17 C16 1.376(6) . ?
C18 H18 0.9500 . ?
C16 H16 0.9500 . ?
C20 H20A 0.9900 . ?
C20 H20B 0.9900 . ?

loop_
_geom_torsion_atom_site_label_1
_geom_torsion_atom_site_label_2
_geom_torsion_atom_site_label_3
_geom_torsion_atom_site_label_4
_geom_torsion
_geom_torsion_site_symmetry_1
_geom_torsion_site_symmetry_2
_geom_torsion_site_symmetry_3
_geom_torsion_site_symmetry_4
_geom_torsion_publ_flag
S1 C8 C9 C10 180.0(3) . . . . ?
S1 C8 C9 C19 -2.9(4) . . . . ?
F4 C17 C18 C19 -178.5(3) . . . . ?
F4 C17 C16 C15 178.6(4) . . . . ?
C13 C8 C9 C10 -1.3(5) . . . . ?
C13 C8 C9 C19 175.8(3) . . . . ?
C13 C12 C11 F5 178.9(3) . . . . ?
C13 C12 C11 C10 -1.9(5) . . . . ?
C8 S1 C14 C19 -0.4(3) . . . . ?
C8 S1 C14 C15 175.1(3) . . . . ?
C8 S1 C7 F3 37.4(3) . . . . ?
C8 S1 C7 F2 158.1(2) . . . . ?
C8 S1 C7 F1 -83.4(3) . . . . ?
C8 C13 C12 C11 1.0(5) . . . . ?
C8 C9 C10 C11 0.4(5) . . . . ?
C8 C9 C19 C14 2.7(4) . . . . ?
C8 C9 C19 C18 -174.4(3) . . . . ?
C12 C13 C8 S1 179.1(3) . . . . ?
C12 C13 C8 C9 0.5(5) . . . . ?
C9 C10 C11 F5 -179.6(3) . . . . ?
C9 C10 C11 C12 1.2(5) . . . . ?
C9 C19 C14 S1 -1.2(4) . . . . ?
C9 C19 C14 C15 -176.7(3) . . . . ?
C9 C19 C18 C17 175.9(3) . . . . ?
C10 C9 C19 C14 179.4(3) . . . . ?
C10 C9 C19 C18 2.3(6) . . . . ?
C19 C9 C10 C11 -176.2(3) . . . . ?
C14 S1 C8 C13 -176.8(3) . . . . ?
C14 S1 C8 C9 1.9(3) . . . . ?
C14 S1 C7 F3 -55.1(3) . . . . ?
C14 S1 C7 F2 65.6(3) . . . . ?
C14 S1 C7 F1 -175.9(3) . . . . ?
C14 C19 C18 C17 -1.1(5) . . . . ?
C14 C15 C16 C17 0.7(6) . . . . ?
C7 S1 C8 C13 86.1(3) . . . . ?
C7 S1 C8 C9 -95.2(3) . . . . ?
C7 S1 C14 C19 97.4(3) . . . . ?
C7 S1 C14 C15 -87.1(3) . . . . ?
C18 C19 C14 S1 176.2(3) . . . . ?
C18 C19 C14 C15 0.8(5) . . . . ?
C18 C17 C16 C15 -1.2(6) . . . . ?
C16 C15 C14 S1 -175.5(3) . . . . ?
C16 C15 C14 C19 -0.6(6) . . . . ?
C16 C17 C18 C19 1.4(6) . . . . ?
